data_7034878
loop_
_publ_author_name
'Z\'amostn\'a, Lada'
'Sander, Stefan'
'Braun, Thomas'
'Laubenstein, Reik'
'Braun, Beatrice'
'Herrmann, Roy'
'Kl\"aring, Paul'

_publ_section_title
;
 Synthesis and structure of rhodium(i) silyl carbonyl complexes:
 photochemical C-F and C-H bond activation of fluorinated aromatic
 compounds.
;
_journal_issue 20
_journal_name_full 'Dalton transactions (Cambridge, England : 2003)'
_journal_page_first 9450
_journal_page_last 9469
_journal_paper_doi 10.1039/c5dt00819k
_journal_volume 44
_journal_year 2015
_chemical_formula_moiety 'C30 H68 I2 P4 Rh2, C7 H8'
_chemical_formula_sum 'C37 H76 I2 P4 Rh2'
_chemical_formula_weight 1104.48
_chemical_name_systematic
; 
 ? 
;
_space_group_IT_number 14
_symmetry_cell_setting monoclinic
_symmetry_Int_Tables_number 14
_symmetry_space_group_name_Hall '-P 2ybc'
_symmetry_space_group_name_H-M 'P 1 21/c 1'
_atom_sites_solution_hydrogens geom
_atom_sites_solution_primary direct
_atom_sites_solution_secondary difmap
_audit_creation_method SHELXL-97
_audit_update_record
;
2015-02-17 deposited with the CCDC.
2015-04-17 downloaded from the CCDC.
;
_cell_angle_alpha 90.00
_cell_angle_beta 95.97(3)
_cell_angle_gamma 90.00
_cell_formula_units_Z 4
_cell_length_a 10.103(4)
_cell_length_b 36.290(10)
_cell_length_c 12.187(6)
_cell_measurement_reflns_used 43167
_cell_measurement_temperature 100(2)
_cell_measurement_theta_max 27.76
_cell_measurement_theta_min 2.03
_cell_volume 4444(3)
_computing_cell_refinement 'STOE X-AREA'
_computing_data_collection 'STOE X-AREA'
_computing_data_reduction 'STOE X-RED'
_computing_structure_refinement 'SHELXL-2013 (Sheldrick 2013)'
_computing_structure_solution 'SHELXS-97 (Sheldrick, 1990)'
_diffrn_ambient_temperature 100(2)
_diffrn_detector_area_resol_mean 6.67
_diffrn_measured_fraction_theta_full 0.996
_diffrn_measured_fraction_theta_max 0.996
_diffrn_measurement_device_type 'STOE IPDS 2T'
_diffrn_measurement_method 'rotation method'
_diffrn_radiation_monochromator graphite
_diffrn_radiation_source 'fine-focus sealed tube'
_diffrn_radiation_type MoK\a
_diffrn_radiation_wavelength 0.71073
_diffrn_reflns_av_R_equivalents 0.0000
_diffrn_reflns_av_sigmaI/netI 0.0638
_diffrn_reflns_limit_h_max 13
_diffrn_reflns_limit_h_min -13
_diffrn_reflns_limit_k_max 47
_diffrn_reflns_limit_k_min 0
_diffrn_reflns_limit_l_max 15
_diffrn_reflns_limit_l_min 0
_diffrn_reflns_number 10417
_diffrn_reflns_theta_full 27.75
_diffrn_reflns_theta_max 27.75
_diffrn_reflns_theta_min 2.02
_exptl_absorpt_coefficient_mu 2.300
_exptl_absorpt_correction_T_max 0.7283
_exptl_absorpt_correction_T_min 0.4283
_exptl_absorpt_correction_type numerical
_exptl_absorpt_process_details 'STOE X-RED'
_exptl_crystal_colour red
_exptl_crystal_density_diffrn 1.651
_exptl_crystal_density_method 'not measured'
_exptl_crystal_description needle
_exptl_crystal_F_000 2216
_exptl_crystal_size_max 0.220
_exptl_crystal_size_mid 0.127
_exptl_crystal_size_min 0.080
_refine_diff_density_max 1.881
_refine_diff_density_min -1.347
_refine_diff_density_rms 0.167
_refine_ls_extinction_method none
_refine_ls_goodness_of_fit_ref 0.796
_refine_ls_hydrogen_treatment constr
_refine_ls_matrix_type full
_refine_ls_number_parameters 417
_refine_ls_number_reflns 10417
_refine_ls_number_restraints 30
_refine_ls_restrained_S_all 0.801
_refine_ls_R_factor_all 0.0710
_refine_ls_R_factor_gt 0.0445
_refine_ls_shift/su_max 0.001
_refine_ls_shift/su_mean 0.000
_refine_ls_structure_factor_coef Fsqd
_refine_ls_weighting_details 'calc w=1/[\s^2^(Fo^2^)+(0.0821P)^2^+0.0000P] where P=(Fo^2^+2Fc^2^)/3'
_refine_ls_weighting_scheme calc
_refine_ls_wR_factor_gt 0.1032
_refine_ls_wR_factor_ref 0.1125
_reflns_number_gt 7225
_reflns_number_total 10417
_reflns_threshold_expression >2sigma(I)
_cod_data_source_file c5dt00819k2.cif
_cod_data_source_block complex6_RH_lz64
_cod_depositor_comments 'Adding full bibliography for 7034874--7034883.cif.'
_cod_original_sg_symbol_H-M 'P 21/c'
_cod_database_code 7034878

loop_
_symmetry_equiv_pos_as_xyz
x,y,z
-x,1/2+y,1/2-z
-x,-y,-z
x,1/2-y,1/2+z

loop_
_atom_site_label
_atom_site_type_symbol
_atom_site_fract_x
_atom_site_fract_y
_atom_site_fract_z
_atom_site_U_iso_or_equiv
_atom_site_adp_type
_atom_site_occupancy
_atom_site_symmetry_multiplicity
_atom_site_calc_flag
_atom_site_refinement_flags
_atom_site_disorder_assembly
_atom_site_disorder_group
C1 C 0.8809(7) 0.1918(2) 0.4607(6) 0.0425(16) Uani 1 1 d . . .
H1A H 0.8307 0.1896 0.5251 0.064 Uiso 1 1 calc R . .
H1B H 0.9065 0.2175 0.4513 0.064 Uiso 1 1 calc R . .
H1C H 0.9610 0.1764 0.4718 0.064 Uiso 1 1 calc R . .
C2 C 0.7940(6) 0.17880(19) 0.3576(6) 0.0317(13) Uani 1 1 d . . .
H2 H 0.8518 0.1786 0.2958 0.038 Uiso 1 1 calc R . .
C3 C 0.7472(7) 0.1389(2) 0.3723(6) 0.0415(16) Uani 1 1 d . . .
H3A H 0.8248 0.1228 0.3862 0.062 Uiso 1 1 calc R . .
H3B H 0.6932 0.1309 0.3051 0.062 Uiso 1 1 calc R . .
H3C H 0.6938 0.1377 0.4349 0.062 Uiso 1 1 calc R . .
C4 C 0.6243(6) 0.28384(18) 0.2603(6) 0.0358(14) Uani 1 1 d . . .
H4A H 0.6657 0.3082 0.2579 0.054 Uiso 1 1 calc R . .
H4B H 0.5545 0.2845 0.3104 0.054 Uiso 1 1 calc R . .
H4C H 0.5851 0.2770 0.1861 0.054 Uiso 1 1 calc R . .
C5 C 0.7296(6) 0.25543(18) 0.3015(5) 0.0312(13) Uani 1 1 d . . .
H5 H 0.7655 0.2631 0.3776 0.037 Uiso 1 1 calc R . .
C6 C 0.8452(6) 0.25583(19) 0.2317(6) 0.0362(15) Uani 1 1 d . . .
H6A H 0.8134 0.2493 0.1555 0.054 Uiso 1 1 calc R . .
H6B H 0.9123 0.2379 0.2611 0.054 Uiso 1 1 calc R . .
H6C H 0.8848 0.2805 0.2335 0.054 Uiso 1 1 calc R . .
C7 C 0.5798(6) 0.2149(2) 0.4452(5) 0.0347(14) Uani 1 1 d . . .
H7A H 0.5896 0.1911 0.4851 0.042 Uiso 1 1 calc R . .
H7B H 0.6352 0.2332 0.4894 0.042 Uiso 1 1 calc R . .
C8 C 0.4374(7) 0.2267(2) 0.4432(7) 0.0449(17) Uani 1 1 d . . .
H8A H 0.4254 0.2501 0.4013 0.054 Uiso 1 1 calc R . .
H8B H 0.4182 0.2318 0.5198 0.054 Uiso 1 1 calc R . .
C9 C 0.3368(6) 0.19883(19) 0.3925(6) 0.0328(13) Uani 1 1 d . . .
H9A H 0.2469 0.2069 0.4076 0.039 Uiso 1 1 calc R . .
H9B H 0.3547 0.1749 0.4301 0.039 Uiso 1 1 calc R . .
C10 C 0.2443(7) 0.2653(2) 0.2165(7) 0.0452(17) Uani 1 1 d . . .
H10A H 0.3172 0.2715 0.1727 0.068 Uiso 1 1 calc R . .
H10B H 0.2741 0.2683 0.2951 0.068 Uiso 1 1 calc R . .
H10C H 0.1685 0.2816 0.1960 0.068 Uiso 1 1 calc R . .
C11 C 0.2025(6) 0.22561(18) 0.1942(6) 0.0337(14) Uani 1 1 d . . .
H11 H 0.1258 0.2208 0.2378 0.040 Uiso 1 1 calc R . .
C12 C 0.1503(6) 0.22096(18) 0.0734(6) 0.0356(14) Uani 1 1 d . . .
H12A H 0.0722 0.2367 0.0561 0.053 Uiso 1 1 calc R . .
H12B H 0.1254 0.1952 0.0592 0.053 Uiso 1 1 calc R . .
H12C H 0.2198 0.2280 0.0270 0.053 Uiso 1 1 calc R . .
C13 C 0.1133(7) 0.1445(2) 0.2773(7) 0.0476(19) Uani 1 1 d . . .
H13A H 0.0754 0.1198 0.2674 0.071 Uiso 1 1 calc R . .
H13B H 0.0509 0.1626 0.2416 0.071 Uiso 1 1 calc R . .
H13C H 0.1296 0.1501 0.3563 0.071 Uiso 1 1 calc R . .
C14 C 0.2454(6) 0.14636(18) 0.2251(6) 0.0307(13) Uani 1 1 d . . .
H14 H 0.2240 0.1423 0.1440 0.037 Uiso 1 1 calc R . .
C15 C 0.3384(7) 0.11540(19) 0.2683(6) 0.0396(15) Uani 1 1 d . . .
H15A H 0.3555 0.1173 0.3487 0.059 Uiso 1 1 calc R . .
H15B H 0.4226 0.1175 0.2354 0.059 Uiso 1 1 calc R . .
H15C H 0.2970 0.0916 0.2485 0.059 Uiso 1 1 calc R . .
C16 C 0.8080(7) 0.0699(2) 0.1359(7) 0.0441(17) Uani 1 1 d . . .
H16A H 0.7826 0.0448 0.1125 0.066 Uiso 1 1 calc R . .
H16B H 0.7280 0.0852 0.1351 0.066 Uiso 1 1 calc R . .
H16C H 0.8539 0.0693 0.2108 0.066 Uiso 1 1 calc R . .
C17 C 0.9006(6) 0.08610(18) 0.0572(5) 0.0315(13) Uani 1 1 d . . .
H17 H 0.9255 0.1113 0.0855 0.038 Uiso 1 1 calc R . .
C18 C 1.0310(7) 0.0641(2) 0.0594(6) 0.0426(17) Uani 1 1 d . . .
H18A H 1.0757 0.0637 0.1347 0.064 Uiso 1 1 calc R . .
H18B H 1.0893 0.0758 0.0101 0.064 Uiso 1 1 calc R . .
H18C H 1.0112 0.0388 0.0348 0.064 Uiso 1 1 calc R . .
C19 C 1.0060(6) 0.1470(2) -0.1104(6) 0.0391(15) Uani 1 1 d . . .
H19A H 1.0765 0.1552 -0.1542 0.059 Uiso 1 1 calc R . .
H19B H 1.0446 0.1412 -0.0352 0.059 Uiso 1 1 calc R . .
H19C H 0.9398 0.1666 -0.1079 0.059 Uiso 1 1 calc R . .
C20 C 0.9393(6) 0.11269(18) -0.1628(6) 0.0313(13) Uani 1 1 d . . .
H20 H 1.0101 0.0936 -0.1667 0.038 Uiso 1 1 calc R . .
C21 C 0.8838(7) 0.1217(2) -0.2812(6) 0.0389(15) Uani 1 1 d . . .
H21A H 0.8150 0.1407 -0.2806 0.058 Uiso 1 1 calc R . .
H21B H 0.8450 0.0994 -0.3169 0.058 Uiso 1 1 calc R . .
H21C H 0.9557 0.1307 -0.3222 0.058 Uiso 1 1 calc R . .
C22 C 0.8079(6) 0.04473(18) -0.1328(6) 0.0339(14) Uani 1 1 d . . .
H22A H 0.8989 0.0385 -0.1502 0.041 Uiso 1 1 calc R . .
H22B H 0.7870 0.0283 -0.0722 0.041 Uiso 1 1 calc R . .
C23 C 0.7111(6) 0.03609(19) -0.2342(6) 0.0358(15) Uani 1 1 d . . .
H23A H 0.7311 0.0113 -0.2618 0.043 Uiso 1 1 calc R . .
H23B H 0.7246 0.0541 -0.2930 0.043 Uiso 1 1 calc R . .
C24 C 0.5655(6) 0.03734(18) -0.2101(6) 0.0341(14) Uani 1 1 d . . .
H24A H 0.5548 0.0198 -0.1494 0.041 Uiso 1 1 calc R . .
H24B H 0.5102 0.0281 -0.2762 0.041 Uiso 1 1 calc R . .
C25 C 0.2670(7) 0.0365(2) -0.1674(8) 0.049(2) Uani 1 1 d . . .
H25A H 0.3198 0.0141 -0.1738 0.074 Uiso 1 1 calc R . .
H25B H 0.2374 0.0459 -0.2412 0.074 Uiso 1 1 calc R . .
H25C H 0.1893 0.0307 -0.1286 0.074 Uiso 1 1 calc R . .
C26 C 0.3518(6) 0.06554(18) -0.1028(6) 0.0352(15) Uani 1 1 d . . .
H26 H 0.2929 0.0873 -0.0948 0.042 Uiso 1 1 calc R . .
C27 C 0.3994(7) 0.0527(2) 0.0129(7) 0.0431(17) Uani 1 1 d . . .
H27A H 0.3224 0.0460 0.0515 0.065 Uiso 1 1 calc R . .
H27B H 0.4491 0.0725 0.0530 0.065 Uiso 1 1 calc R . .
H27C H 0.4573 0.0311 0.0090 0.065 Uiso 1 1 calc R . .
C28 C 0.3098(7) 0.1268(2) -0.3048(6) 0.0429(16) Uani 1 1 d . . .
H28A H 0.3495 0.1494 -0.2724 0.064 Uiso 1 1 calc R . .
H28B H 0.2425 0.1177 -0.2591 0.064 Uiso 1 1 calc R . .
H28C H 0.2679 0.1319 -0.3794 0.064 Uiso 1 1 calc R . .
C29 C 0.4177(6) 0.09773(19) -0.3103(6) 0.0343(14) Uani 1 1 d . . .
H29 H 0.3743 0.0756 -0.3473 0.041 Uiso 1 1 calc R . .
C30 C 0.5223(7) 0.1111(2) -0.3826(6) 0.0412(16) Uani 1 1 d . . .
H30A H 0.4791 0.1179 -0.4555 0.062 Uiso 1 1 calc R . .
H30B H 0.5871 0.0915 -0.3904 0.062 Uiso 1 1 calc R . .
H30C H 0.5681 0.1327 -0.3483 0.062 Uiso 1 1 calc R . .
P1 P 0.64944(14) 0.20922(4) 0.31381(13) 0.0257(3) Uani 1 1 d . . .
P2 P 0.33552(14) 0.19157(4) 0.24314(14) 0.0263(3) Uani 1 1 d . . .
P3 P 0.80927(14) 0.09251(4) -0.08176(14) 0.0271(3) Uani 1 1 d . . .
P4 P 0.49679(14) 0.08244(4) -0.17229(14) 0.0267(3) Uani 1 1 d . . .
Rh1 Rh 0.52503(4) 0.188822(12) 0.16560(4) 0.02307(10) Uani 1 1 d . . .
Rh2 Rh 0.62049(4) 0.122967(12) -0.07196(4) 0.02345(10) Uani 1 1 d . . .
I1 I 0.74192(3) 0.176238(10) 0.05807(3) 0.02486(9) Uani 1 1 d . . .
I2 I 0.40402(3) 0.162083(10) -0.02694(3) 0.02517(9) Uani 1 1 d . . .
C100 C 0.6002(19) 0.0485(6) -0.6274(17) 0.062(5) Uiso 0.50 1 d P A -1
H10D H 0.6976 0.0477 -0.6173 0.092 Uiso 0.50 1 calc PR A -1
H10E H 0.5695 0.0731 -0.6092 0.092 Uiso 0.50 1 calc PR A -1
H10F H 0.5690 0.0427 -0.7044 0.092 Uiso 0.50 1 calc PR A -1
C101 C 0.5440(10) 0.0198(3) -0.5508(11) 0.041(3) Uiso 0.50 1 d PD A -1
C102 C 0.6269(8) -0.0075(3) -0.5043(12) 0.042(3) Uiso 0.50 1 d PD A -1
H102 H 0.7178 -0.0081 -0.5179 0.051 Uiso 0.50 1 calc PR A -1
C103 C 0.5780(12) -0.0338(3) -0.4381(13) 0.053(4) Uiso 0.50 1 d PD A -1
H103 H 0.6358 -0.0521 -0.4041 0.064 Uiso 0.50 1 calc PR A -1
C104 C 0.4453(13) -0.0338(4) -0.4210(14) 0.061(5) Uiso 0.50 1 d PD A -1
H104 H 0.4111 -0.0525 -0.3773 0.073 Uiso 0.50 1 calc PR A -1
C105 C 0.3623(9) -0.0065(4) -0.4673(14) 0.054(4) Uiso 0.50 1 d PD A -1
H105 H 0.2713 -0.0061 -0.4540 0.065 Uiso 0.50 1 calc PR A -1
C106 C 0.4114(9) 0.0201(3) -0.5330(10) 0.034(3) Uiso 0.50 1 d PD A -1
H106 H 0.3539 0.0386 -0.5659 0.041 Uiso 0.50 1 calc PR A -1
C200 C 1.049(3) 0.0627(8) -0.521(2) 0.085(7) Uiso 0.50 1 d P B -2
H20A H 1.1332 0.0680 -0.4758 0.128 Uiso 0.50 1 calc PR B -2
H20B H 0.9779 0.0776 -0.4943 0.128 Uiso 0.50 1 calc PR B -2
H20C H 1.0578 0.0687 -0.5979 0.128 Uiso 0.50 1 calc PR B -2
C201 C 1.0175(16) 0.0244(2) -0.5113(11) 0.050(4) Uiso 0.50 1 d PD B -2
C202 C 0.9985(18) 0.0125(4) -0.4067(9) 0.049(4) Uiso 0.50 1 d PD B -2
H202 H 1.0069 0.0294 -0.3466 0.058 Uiso 0.50 1 calc PR B -2
C203 C 0.967(2) -0.0239(4) -0.3894(11) 0.071(5) Uiso 0.50 1 d PD B -2
H203 H 0.9405 -0.0315 -0.3204 0.085 Uiso 0.50 1 calc PR B -2
C204 C 0.975(3) -0.0492(3) -0.4730(16) 0.091(9) Uiso 0.50 1 d PD B -2
H204 H 0.9715 -0.0749 -0.4579 0.110 Uiso 0.50 1 calc PR B -2
C205 C 0.988(2) -0.0371(3) -0.5787(13) 0.072(5) Uiso 0.50 1 d PD B -2
H205 H 0.9814 -0.0541 -0.6382 0.086 Uiso 0.50 1 calc PR B -2
C206 C 1.0094(16) -0.0002(4) -0.5977(9) 0.038(3) Uiso 0.50 1 d PD B -2
H206 H 1.0188 0.0082 -0.6703 0.045 Uiso 0.50 1 calc PR B -2

loop_
_atom_site_aniso_label
_atom_site_aniso_U_11
_atom_site_aniso_U_22
_atom_site_aniso_U_33
_atom_site_aniso_U_23
_atom_site_aniso_U_13
_atom_site_aniso_U_12
C1 0.036(3) 0.050(4) 0.040(4) -0.003(3) -0.004(3) 0.012(3)
C2 0.025(3) 0.036(3) 0.033(3) -0.004(3) 0.001(2) 0.004(2)
C3 0.048(4) 0.035(4) 0.040(4) 0.006(3) 0.003(3) 0.010(3)
C4 0.035(3) 0.029(3) 0.044(4) 0.002(3) 0.005(3) -0.003(3)
C5 0.031(3) 0.031(3) 0.031(3) -0.005(3) 0.004(2) -0.004(2)
C6 0.028(3) 0.031(3) 0.051(4) -0.004(3) 0.009(3) -0.006(2)
C7 0.033(3) 0.042(4) 0.028(3) -0.009(3) 0.001(2) -0.001(3)
C8 0.043(4) 0.047(4) 0.044(4) -0.001(3) 0.004(3) -0.001(3)
C9 0.030(3) 0.036(3) 0.034(3) -0.003(3) 0.011(3) -0.001(3)
C10 0.047(4) 0.032(4) 0.053(5) -0.009(3) -0.010(3) 0.008(3)
C11 0.024(3) 0.035(3) 0.043(4) -0.004(3) 0.005(3) 0.008(2)
C12 0.029(3) 0.028(3) 0.048(4) 0.002(3) -0.004(3) 0.005(2)
C13 0.034(3) 0.050(4) 0.062(5) -0.015(4) 0.016(3) -0.010(3)
C14 0.024(3) 0.029(3) 0.040(4) -0.003(3) 0.006(2) -0.005(2)
C15 0.041(3) 0.029(3) 0.047(4) 0.004(3) -0.002(3) -0.007(3)
C16 0.042(4) 0.043(4) 0.048(4) 0.007(3) 0.007(3) 0.013(3)
C17 0.031(3) 0.028(3) 0.035(3) 0.000(3) 0.002(2) 0.009(2)
C18 0.037(3) 0.047(4) 0.041(4) -0.003(3) -0.005(3) 0.013(3)
C19 0.030(3) 0.041(4) 0.047(4) 0.002(3) 0.005(3) -0.010(3)
C20 0.027(3) 0.031(3) 0.037(3) -0.002(3) 0.008(2) 0.002(2)
C21 0.031(3) 0.043(4) 0.043(4) 0.001(3) 0.004(3) -0.003(3)
C22 0.025(3) 0.030(3) 0.046(4) -0.005(3) 0.001(3) 0.004(2)
C23 0.030(3) 0.028(3) 0.050(4) -0.014(3) 0.005(3) 0.004(2)
C24 0.029(3) 0.029(3) 0.044(4) -0.008(3) 0.007(3) 0.000(2)
C25 0.038(4) 0.031(4) 0.081(6) -0.014(4) 0.021(4) -0.013(3)
C26 0.027(3) 0.027(3) 0.053(4) -0.005(3) 0.010(3) -0.001(2)
C27 0.038(3) 0.036(4) 0.058(5) 0.014(3) 0.017(3) 0.006(3)
C28 0.039(3) 0.046(4) 0.042(4) -0.003(3) -0.004(3) 0.011(3)
C29 0.028(3) 0.033(3) 0.040(4) -0.006(3) -0.004(3) -0.003(2)
C30 0.034(3) 0.053(4) 0.035(4) 0.002(3) -0.001(3) -0.002(3)
P1 0.0203(6) 0.0284(8) 0.0282(8) -0.0030(6) 0.0018(5) 0.0012(5)
P2 0.0200(6) 0.0276(7) 0.0315(8) -0.0010(6) 0.0035(6) 0.0005(5)
P3 0.0203(6) 0.0246(7) 0.0364(8) -0.0027(6) 0.0026(6) 0.0017(5)
P4 0.0214(6) 0.0222(7) 0.0365(8) -0.0049(6) 0.0037(6) -0.0015(5)
Rh1 0.01888(18) 0.0217(2) 0.0286(2) -0.00128(17) 0.00267(16) 0.00051(15)
Rh2 0.01911(19) 0.0210(2) 0.0303(2) -0.00189(18) 0.00284(16) 0.00061(15)
I1 0.01960(15) 0.02434(18) 0.03085(19) -0.00278(15) 0.00363(13) -0.00089(13)
I2 0.01928(15) 0.02476(18) 0.0313(2) -0.00253(15) 0.00163(13) 0.00170(13)

loop_
_atom_type_symbol
_atom_type_description
_atom_type_scat_dispersion_real
_atom_type_scat_dispersion_imag
_atom_type_scat_source
C C 0.0033 0.0016 'International Tables Vol C Tables 4.2.6.8 and 6.1.1.4'
H H 0.0000 0.0000 'International Tables Vol C Tables 4.2.6.8 and 6.1.1.4'
P P 0.1023 0.0942 'International Tables Vol C Tables 4.2.6.8 and 6.1.1.4'
Rh Rh -1.1178 0.9187 'International Tables Vol C Tables 4.2.6.8 and 6.1.1.4'
I I -0.4742 1.8119 'International Tables Vol C Tables 4.2.6.8 and 6.1.1.4'

loop_
_exptl_crystal_face_index_h
_exptl_crystal_face_index_k
_exptl_crystal_face_index_l
_exptl_crystal_face_perp_dist
-1 6 -1 0.0200
1 -6 1 0.0650
-3 -7 -1 0.0950
1 2 -1 0.1070
0 -2 -1 0.0560
0 5 3 0.0200

loop_
_geom_angle_atom_site_label_1
_geom_angle_atom_site_label_2
_geom_angle_atom_site_label_3
_geom_angle
C2 C1 H1A 109.5
C2 C1 H1B 109.5
H1A C1 H1B 109.5
C2 C1 H1C 109.5
H1A C1 H1C 109.5
H1B C1 H1C 109.5
C1 C2 C3 110.5(6)
C1 C2 P1 114.7(5)
C3 C2 P1 110.4(4)
C1 C2 H2 106.9
C3 C2 H2 106.9
P1 C2 H2 106.9
C2 C3 H3A 109.5
C2 C3 H3B 109.5
H3A C3 H3B 109.5
C2 C3 H3C 109.5
H3A C3 H3C 109.5
H3B C3 H3C 109.5
C5 C4 H4A 109.5
C5 C4 H4B 109.5
H4A C4 H4B 109.5
C5 C4 H4C 109.5
H4A C4 H4C 109.5
H4B C4 H4C 109.5
C6 C5 C4 111.1(6)
C6 C5 P1 114.7(5)
C4 C5 P1 109.8(4)
C6 C5 H5 106.9
C4 C5 H5 106.9
P1 C5 H5 106.9
C5 C6 H6A 109.5
C5 C6 H6B 109.5
H6A C6 H6B 109.5
C5 C6 H6C 109.5
H6A C6 H6C 109.5
H6B C6 H6C 109.5
C8 C7 P1 118.3(5)
C8 C7 H7A 107.7
P1 C7 H7A 107.7
C8 C7 H7B 107.7
P1 C7 H7B 107.7
H7A C7 H7B 107.1
C7 C8 C9 114.5(6)
C7 C8 H8A 108.6
C9 C8 H8A 108.6
C7 C8 H8B 108.6
C9 C8 H8B 108.6
H8A C8 H8B 107.6
C8 C9 P2 115.8(5)
C8 C9 H9A 108.3
P2 C9 H9A 108.3
C8 C9 H9B 108.3
P2 C9 H9B 108.3
H9A C9 H9B 107.4
C11 C10 H10A 109.5
C11 C10 H10B 109.5
H10A C10 H10B 109.5
C11 C10 H10C 109.5
H10A C10 H10C 109.5
H10B C10 H10C 109.5
C10 C11 C12 109.9(6)
C10 C11 P2 113.0(5)
C12 C11 P2 113.5(4)
C10 C11 H11 106.6
C12 C11 H11 106.6
P2 C11 H11 106.6
C11 C12 H12A 109.5
C11 C12 H12B 109.5
H12A C12 H12B 109.5
C11 C12 H12C 109.5
H12A C12 H12C 109.5
H12B C12 H12C 109.5
C14 C13 H13A 109.5
C14 C13 H13B 109.5
H13A C13 H13B 109.5
C14 C13 H13C 109.5
H13A C13 H13C 109.5
H13B C13 H13C 109.5
C15 C14 C13 110.9(6)
C15 C14 P2 109.2(4)
C13 C14 P2 114.8(5)
C15 C14 H14 107.2
C13 C14 H14 107.2
P2 C14 H14 107.2
C14 C15 H15A 109.5
C14 C15 H15B 109.5
H15A C15 H15B 109.5
C14 C15 H15C 109.5
H15A C15 H15C 109.5
H15B C15 H15C 109.5
C17 C16 H16A 109.5
C17 C16 H16B 109.5
H16A C16 H16B 109.5
C17 C16 H16C 109.5
H16A C16 H16C 109.5
H16B C16 H16C 109.5
C16 C17 C18 111.7(6)
C16 C17 P3 110.1(5)
C18 C17 P3 115.1(5)
C16 C17 H17 106.5
C18 C17 H17 106.5
P3 C17 H17 106.5
C17 C18 H18A 109.5
C17 C18 H18B 109.5
H18A C18 H18B 109.5
C17 C18 H18C 109.5
H18A C18 H18C 109.5
H18B C18 H18C 109.5
C20 C19 H19A 109.5
C20 C19 H19B 109.5
H19A C19 H19B 109.5
C20 C19 H19C 109.5
H19A C19 H19C 109.5
H19B C19 H19C 109.5
C19 C20 C21 108.9(6)
C19 C20 P3 113.7(5)
C21 C20 P3 111.9(4)
C19 C20 H20 107.3
C21 C20 H20 107.3
P3 C20 H20 107.3
C20 C21 H21A 109.5
C20 C21 H21B 109.5
H21A C21 H21B 109.5
C20 C21 H21C 109.5
H21A C21 H21C 109.5
H21B C21 H21C 109.5
C23 C22 P3 116.7(5)
C23 C22 H22A 108.1
P3 C22 H22A 108.1
C23 C22 H22B 108.1
P3 C22 H22B 108.1
H22A C22 H22B 107.3
C22 C23 C24 112.7(6)
C22 C23 H23A 109.0
C24 C23 H23A 109.0
C22 C23 H23B 109.0
C24 C23 H23B 109.0
H23A C23 H23B 107.8
C23 C24 P4 117.8(5)
C23 C24 H24A 107.9
P4 C24 H24A 107.9
C23 C24 H24B 107.9
P4 C24 H24B 107.9
H24A C24 H24B 107.2
C26 C25 H25A 109.5
C26 C25 H25B 109.5
H25A C25 H25B 109.5
C26 C25 H25C 109.5
H25A C25 H25C 109.5
H25B C25 H25C 109.5
C27 C26 C25 111.9(6)
C27 C26 P4 109.6(4)
C25 C26 P4 114.7(5)
C27 C26 H26 106.7
C25 C26 H26 106.7
P4 C26 H26 106.7
C26 C27 H27A 109.5
C26 C27 H27B 109.5
H27A C27 H27B 109.5
C26 C27 H27C 109.5
H27A C27 H27C 109.5
H27B C27 H27C 109.5
C29 C28 H28A 109.5
C29 C28 H28B 109.5
H28A C28 H28B 109.5
C29 C28 H28C 109.5
H28A C28 H28C 109.5
H28B C28 H28C 109.5
C28 C29 C30 110.3(6)
C28 C29 P4 114.0(5)
C30 C29 P4 110.9(4)
C28 C29 H29 107.1
C30 C29 H29 107.1
P4 C29 H29 107.1
C29 C30 H30A 109.5
C29 C30 H30B 109.5
H30A C30 H30B 109.5
C29 C30 H30C 109.5
H30A C30 H30C 109.5
H30B C30 H30C 109.5
C7 P1 C2 100.2(3)
C7 P1 C5 100.3(3)
C2 P1 C5 102.8(3)
C7 P1 Rh1 121.0(2)
C2 P1 Rh1 113.3(2)
C5 P1 Rh1 116.5(2)
C9 P2 C11 98.7(3)
C9 P2 C14 101.2(3)
C11 P2 C14 102.4(3)
C9 P2 Rh1 120.6(2)
C11 P2 Rh1 120.9(2)
C14 P2 Rh1 109.8(2)
C22 P3 C17 100.1(3)
C22 P3 C20 99.8(3)
C17 P3 C20 102.8(3)
C22 P3 Rh2 120.7(2)
C17 P3 Rh2 111.2(2)
C20 P3 Rh2 119.2(2)
C24 P4 C29 100.0(3)
C24 P4 C26 98.9(3)
C29 P4 C26 102.9(3)
C24 P4 Rh2 121.3(2)
C29 P4 Rh2 117.6(2)
C26 P4 Rh2 113.0(2)
P1 Rh1 P2 94.53(7)
P1 Rh1 I1 91.83(5)
P2 Rh1 I1 171.71(5)
P1 Rh1 I2 172.34(4)
P2 Rh1 I2 93.05(5)
I1 Rh1 I2 80.53(3)
P4 Rh2 P3 94.50(6)
P4 Rh2 I2 92.22(5)
P3 Rh2 I2 171.13(5)
P4 Rh2 I1 172.59(4)
P3 Rh2 I1 92.72(5)
I2 Rh2 I1 80.43(3)
Rh1 I1 Rh2 93.64(3)
Rh1 I2 Rh2 93.55(3)
C102 C101 C106 120.0(3)
C102 C101 C100 119.1(10)
C106 C101 C100 120.9(10)
C103 C102 C101 120.0(3)
C103 C102 H102 120.0
C101 C102 H102 120.0
C102 C103 C104 120.1(3)
C102 C103 H103 119.9
C104 C103 H103 119.9
C103 C104 C105 120.0(3)
C103 C104 H104 120.0
C105 C104 H104 120.0
C106 C105 C104 119.9(3)
C106 C105 H105 120.0
C104 C105 H105 120.0
C105 C106 C101 120.0(3)
C105 C106 H106 120.0
C101 C106 H106 120.0
C201 C200 H20A 109.5
C201 C200 H20B 109.5
H20A C200 H20B 109.5
C201 C200 H20C 109.5
H20A C200 H20C 109.5
H20B C200 H20C 109.5
C206 C201 C202 120.1(3)
C206 C201 C200 124.4(16)
C202 C201 C200 115.5(16)
C201 C202 C203 119.8(3)
C201 C202 H202 120.1
C203 C202 H202 120.1
C204 C203 C202 119.6(4)
C204 C203 H203 120.2
C202 C203 H203 120.2
C205 C204 C203 119.6(4)
C205 C204 H204 120.2
C203 C204 H204 120.2
C206 C205 C204 119.9(3)
C206 C205 H205 120.0
C204 C205 H205 120.0
C201 C206 C205 119.9(3)
C201 C206 H206 120.0
C205 C206 H206 120.0

loop_
_geom_bond_atom_site_label_1
_geom_bond_atom_site_label_2
_geom_bond_distance
C1 C2 1.530(10)
C1 H1A 0.9800
C1 H1B 0.9800
C1 H1C 0.9800
C2 C3 1.538(10)
C2 P1 1.864(6)
C2 H2 1.0000
C3 H3A 0.9800
C3 H3B 0.9800
C3 H3C 0.9800
C4 C5 1.528(9)
C4 H4A 0.9800
C4 H4B 0.9800
C4 H4C 0.9800
C5 C6 1.515(8)
C5 P1 1.875(7)
C5 H5 1.0000
C6 H6A 0.9800
C6 H6B 0.9800
C6 H6C 0.9800
C7 C8 1.500(9)
C7 P1 1.827(7)
C7 H7A 0.9900
C7 H7B 0.9900
C8 C9 1.519(10)
C8 H8A 0.9900
C8 H8B 0.9900
C9 P2 1.838(7)
C9 H9A 0.9900
C9 H9B 0.9900
C10 C11 1.517(10)
C10 H10A 0.9800
C10 H10B 0.9800
C10 H10C 0.9800
C11 C12 1.521(10)
C11 P2 1.876(6)
C11 H11 1.0000
C12 H12A 0.9800
C12 H12B 0.9800
C12 H12C 0.9800
C13 C14 1.538(9)
C13 H13A 0.9800
C13 H13B 0.9800
C13 H13C 0.9800
C14 C15 1.523(9)
C14 P2 1.878(6)
C14 H14 1.0000
C15 H15A 0.9800
C15 H15B 0.9800
C15 H15C 0.9800
C16 C17 1.526(10)
C16 H16A 0.9800
C16 H16B 0.9800
C16 H16C 0.9800
C17 C18 1.539(8)
C17 P3 1.857(7)
C17 H17 1.0000
C18 H18A 0.9800
C18 H18B 0.9800
C18 H18C 0.9800
C19 C20 1.524(9)
C19 H19A 0.9800
C19 H19B 0.9800
C19 H19C 0.9800
C20 C21 1.528(10)
C20 P3 1.873(6)
C20 H20 1.0000
C21 H21A 0.9800
C21 H21B 0.9800
C21 H21C 0.9800
C22 C23 1.526(9)
C22 P3 1.842(7)
C22 H22A 0.9900
C22 H22B 0.9900
C23 C24 1.530(8)
C23 H23A 0.9900
C23 H23B 0.9900
C24 P4 1.855(6)
C24 H24A 0.9900
C24 H24B 0.9900
C25 C26 1.525(10)
C25 H25A 0.9800
C25 H25B 0.9800
C25 H25C 0.9800
C26 C27 1.516(11)
C26 P4 1.870(6)
C26 H26 1.0000
C27 H27A 0.9800
C27 H27B 0.9800
C27 H27C 0.9800
C28 C29 1.524(9)
C28 H28A 0.9800
C28 H28B 0.9800
C28 H28C 0.9800
C29 C30 1.525(9)
C29 P4 1.869(7)
C29 H29 1.0000
C30 H30A 0.9800
C30 H30B 0.9800
C30 H30C 0.9800
P1 Rh1 2.2177(18)
P2 Rh1 2.2237(17)
P3 Rh2 2.2182(16)
P4 Rh2 2.2141(17)
Rh1 I1 2.7063(11)
Rh1 I2 2.7103(12)
Rh2 I2 2.7107(9)
Rh2 I1 2.7110(9)
C100 C101 1.55(2)
C100 H10D 0.9800
C100 H10E 0.9800
C100 H10F 0.9800
C101 C102 1.379(4)
C101 C106 1.379(4)
C102 C103 1.376(4)
C102 H102 0.9500
C103 C104 1.377(4)
C103 H103 0.9500
C104 C105 1.379(4)
C104 H104 0.9500
C105 C106 1.378(4)
C105 H105 0.9500
C106 H106 0.9500
C200 C201 1.43(3)
C200 H20A 0.9800
C200 H20B 0.9800
C200 H20C 0.9800
C201 C206 1.377(4)
C201 C202 1.378(4)
C202 C203 1.381(4)
C202 H202 0.9500
C203 C204 1.380(4)
C203 H203 0.9500
C204 C205 1.380(4)
C204 H204 0.9500
C205 C206 1.379(4)
C205 H205 0.9500
C206 H206 0.9500

loop_
_geom_torsion_atom_site_label_1
_geom_torsion_atom_site_label_2
_geom_torsion_atom_site_label_3
_geom_torsion_atom_site_label_4
_geom_torsion
P1 C7 C8 C9 65.9(8)
C7 C8 C9 P2 -68.7(8)
P3 C22 C23 C24 -69.2(7)
C22 C23 C24 P4 65.5(8)
C8 C7 P1 C2 -159.6(6)
C8 C7 P1 C5 95.3(6)
C8 C7 P1 Rh1 -34.4(7)
C1 C2 P1 C7 -48.8(6)
C3 C2 P1 C7 76.9(5)
C1 C2 P1 C5 54.3(6)
C3 C2 P1 C5 180.0(5)
C1 C2 P1 Rh1 -179.1(4)
C3 C2 P1 Rh1 -53.4(5)
C6 C5 P1 C7 154.4(5)
C4 C5 P1 C7 -79.6(5)
C6 C5 P1 C2 51.4(6)
C4 C5 P1 C2 177.3(5)
C6 C5 P1 Rh1 -73.2(5)
C4 C5 P1 Rh1 52.8(5)
C8 C9 P2 C11 -93.3(6)
C8 C9 P2 C14 162.1(5)
C8 C9 P2 Rh1 40.8(6)
C10 C11 P2 C9 67.6(6)
C12 C11 P2 C9 -166.3(5)
C10 C11 P2 C14 171.3(5)
C12 C11 P2 C14 -62.6(5)
C10 C11 P2 Rh1 -66.2(6)
C12 C11 P2 Rh1 59.9(5)
C15 C14 P2 C9 -74.9(5)
C13 C14 P2 C9 50.3(6)
C15 C14 P2 C11 -176.6(5)
C13 C14 P2 C11 -51.3(6)
C15 C14 P2 Rh1 53.7(5)
C13 C14 P2 Rh1 178.9(5)
C23 C22 P3 C17 164.9(5)
C23 C22 P3 C20 -90.1(5)
C23 C22 P3 Rh2 42.6(6)
C16 C17 P3 C22 -77.9(5)
C18 C17 P3 C22 49.4(6)
C16 C17 P3 C20 179.5(5)
C18 C17 P3 C20 -53.3(6)
C16 C17 P3 Rh2 50.9(5)
C18 C17 P3 Rh2 178.1(5)
C19 C20 P3 C22 -156.8(5)
C21 C20 P3 C22 79.2(5)
C19 C20 P3 C17 -54.0(5)
C21 C20 P3 C17 -177.9(5)
C19 C20 P3 Rh2 69.5(5)
C21 C20 P3 Rh2 -54.5(5)
C23 C24 P4 C29 95.6(6)
C23 C24 P4 C26 -159.5(6)
C23 C24 P4 Rh2 -35.6(7)
C28 C29 P4 C24 158.9(5)
C30 C29 P4 C24 -75.9(5)
C28 C29 P4 C26 57.3(6)
C30 C29 P4 C26 -177.5(5)
C28 C29 P4 Rh2 -67.7(5)
C30 C29 P4 Rh2 57.5(5)
C27 C26 P4 C24 78.6(5)
C25 C26 P4 C24 -48.2(6)
C27 C26 P4 C29 -178.8(5)
C25 C26 P4 C29 54.3(6)
C27 C26 P4 Rh2 -50.9(5)
C25 C26 P4 Rh2 -177.8(5)
C7 P1 Rh1 P2 8.5(3)
C2 P1 Rh1 P2 127.5(2)
C5 P1 Rh1 P2 -113.6(2)
C7 P1 Rh1 I1 -166.1(3)
C2 P1 Rh1 I1 -47.2(2)
C5 P1 Rh1 I1 71.7(2)
C9 P2 Rh1 P1 -11.7(3)
C11 P2 Rh1 P1 112.3(3)
C14 P2 Rh1 P1 -128.8(2)
C9 P2 Rh1 I2 167.2(3)
C11 P2 Rh1 I2 -68.7(3)
C14 P2 Rh1 I2 50.2(2)
C24 P4 Rh2 P3 9.7(3)
C29 P4 Rh2 P3 -113.5(2)
C26 P4 Rh2 P3 126.7(2)
C24 P4 Rh2 I2 -164.5(3)
C29 P4 Rh2 I2 72.3(2)
C26 P4 Rh2 I2 -47.5(2)
C22 P3 Rh2 P4 -12.7(3)
C17 P3 Rh2 P4 -129.4(2)
C20 P3 Rh2 P4 111.3(3)
C22 P3 Rh2 I1 165.6(3)
C17 P3 Rh2 I1 48.9(2)
C20 P3 Rh2 I1 -70.4(3)
P1 Rh1 I1 Rh2 153.91(5)
I2 Rh1 I1 Rh2 -25.707(18)
P3 Rh2 I1 Rh1 -148.62(5)
I2 Rh2 I1 Rh1 25.71(2)
P2 Rh1 I2 Rh2 -149.03(5)
I1 Rh1 I2 Rh2 25.708(19)
P4 Rh2 I2 Rh1 153.36(5)
I1 Rh2 I2 Rh1 -25.667(19)
C106 C101 C102 C103 -1(2)
C100 C101 C102 C103 -178.4(16)
C101 C102 C103 C104 2(3)
C102 C103 C104 C105 -2(3)
C103 C104 C105 C106 2(3)
C104 C105 C106 C101 -1(3)
C102 C101 C106 C105 1(2)
C100 C101 C106 C105 177.8(16)
C206 C201 C202 C203 -2(3)
C200 C201 C202 C203 180(2)
C201 C202 C203 C204 10(3)
C202 C203 C204 C205 -13(4)
C203 C204 C205 C206 8(4)
C202 C201 C206 C205 -3(3)
C200 C201 C206 C205 175(2)
C204 C205 C206 C201 0(3)
